data_2236732
loop_
_publ_author_name
'Saeed, Sohail'
'Rashid, Naghmana'
'Butcher, Ray J.'
'\"Ozt\"urk Yildirim, Sema'
'Hussain, Rizwan'

_publ_section_title
;
 4-(Naphthalene-2-carboxamido)pyridin-1-ium
 thiocyanate--<i>N</i>-(pyridin-4-yl)naphthalene-2-carboxamide (1/1)
;
_journal_coeditor_code XU5617
_journal_issue 10
_journal_name_full 'Acta Crystallographica Section E'
_journal_page_first o3002
_journal_paper_doi 10.1107/S1600536812039864
_journal_volume 68
_journal_year 2012
_chemical_formula_iupac 'C16 H13 N2 O +, N C S -, C16 H12 N2 O'
_chemical_formula_moiety 'C16 H13 N2 O +, C N S -, C16 H12 N2 O'
_chemical_formula_sum 'C33 H25 N5 O2 S'
_chemical_formula_weight 555.64
_chemical_name_systematic
;
4-(Naphthalene-2-carboxamido)pyridin-1-ium thiocyanate--
<i>N</i>-(pyridin-4-yl)naphthalene-2-carboxamide (1/1)
;
_space_group_IT_number 2
_symmetry_cell_setting triclinic
_symmetry_space_group_name_Hall '-P 1'
_symmetry_space_group_name_H-M 'P -1'
_atom_sites_solution_hydrogens geom
_atom_sites_solution_primary direct
_atom_sites_solution_secondary difmap
_audit_creation_method SHELXL-97
_cell_angle_alpha 84.047(5)
_cell_angle_beta 77.566(5)
_cell_angle_gamma 71.684(5)
_cell_formula_units_Z 2
_cell_length_a 8.2667(4)
_cell_length_b 12.9008(7)
_cell_length_c 13.5579(8)
_cell_measurement_reflns_used 3931
_cell_measurement_temperature 123(2)
_cell_measurement_theta_max 75.5
_cell_measurement_theta_min 3.3
_cell_volume 1339.45(13)
_computing_cell_refinement
;
CrysAlis PRO (Agilent, 2011)
;
_computing_data_collection
;
CrysAlis PRO (Agilent, 2011)
;
_computing_data_reduction
;
CrysAlis PRO (Agilent, 2011)
;
_computing_molecular_graphics 'SHELXTL (Sheldrick, 2008)'
_computing_publication_material 'SHELXTL (Sheldrick, 2008)'
_computing_structure_refinement 'SHELXL97 (Sheldrick, 2008)'
_computing_structure_solution 'SHELXS97 (Sheldrick, 2008)'
_diffrn_ambient_temperature 123(2)
_diffrn_detector_area_resol_mean 10.5081
_diffrn_measured_fraction_theta_full 0.999
_diffrn_measured_fraction_theta_max 0.973
_diffrn_measurement_device_type 'Xcalibur (Ruby, Gemini)'
_diffrn_measurement_method '\w scans'
_diffrn_radiation_monochromator graphite
_diffrn_radiation_source 'Enhance (Cu) X-ray Source'
_diffrn_radiation_type CuK\a
_diffrn_radiation_wavelength 1.54178
_diffrn_reflns_av_R_equivalents 0.0000
_diffrn_reflns_av_sigmaI/netI 0.0172
_diffrn_reflns_limit_h_max 10
_diffrn_reflns_limit_h_min -10
_diffrn_reflns_limit_k_max 16
_diffrn_reflns_limit_k_min -16
_diffrn_reflns_limit_l_max 16
_diffrn_reflns_limit_l_min -12
_diffrn_reflns_number 9408
_diffrn_reflns_theta_full 67.50
_diffrn_reflns_theta_max 76.01
_diffrn_reflns_theta_min 3.34
_exptl_absorpt_coefficient_mu 1.407
_exptl_absorpt_correction_T_max 1.00000
_exptl_absorpt_correction_T_min 0.90367
_exptl_absorpt_correction_type multi-scan
_exptl_absorpt_process_details
;
[CrysAlis RED (Agilent, 2011) based on expressions derived from Clark &
Reid
(1995)]
;
_exptl_crystal_colour colorless
_exptl_crystal_density_diffrn 1.378
_exptl_crystal_density_method 'not measured'
_exptl_crystal_description prism
_exptl_crystal_F_000 580
_exptl_crystal_size_max 0.38
_exptl_crystal_size_mid 0.35
_exptl_crystal_size_min 0.29
_refine_diff_density_max 0.361
_refine_diff_density_min -0.304
_refine_ls_extinction_method none
_refine_ls_goodness_of_fit_ref 1.021
_refine_ls_hydrogen_treatment constr
_refine_ls_matrix_type full
_refine_ls_number_parameters 374
_refine_ls_number_reflns 9408
_refine_ls_number_restraints 0
_refine_ls_restrained_S_all 1.021
_refine_ls_R_factor_all 0.0518
_refine_ls_R_factor_gt 0.0470
_refine_ls_shift/su_max 0.001
_refine_ls_shift/su_mean 0.000
_refine_ls_structure_factor_coef Fsqd
_refine_ls_weighting_details 'calc w=1/[\s^2^(Fo^2^)+(0.0899P)^2^+0.2899P] where P=(Fo^2^+2Fc^2^)/3'
_refine_ls_weighting_scheme calc
_refine_ls_wR_factor_gt 0.1321
_refine_ls_wR_factor_ref 0.1369
_reflns_number_gt 8399
_reflns_number_total 9408
_reflns_threshold_expression I>2sigma(I)
_cod_data_source_file xu5617.cif
_cod_data_source_block I
_cod_database_code 2236732
_cod_database_fobs_code 2236732

loop_
_symmetry_equiv_pos_as_xyz
'x, y, z'
'-x, -y, -z'

loop_
_atom_site_type_symbol
_atom_site_label
_atom_site_fract_x
_atom_site_fract_y
_atom_site_fract_z
_atom_site_U_iso_or_equiv
_atom_site_adp_type
_atom_site_calc_flag
_atom_site_refinement_flags
_atom_site_occupancy
_atom_site_symmetry_multiplicity
_atom_site_disorder_assembly
_atom_site_disorder_group
S S1S 0.08493(5) 0.80651(3) 0.97576(3) 0.03396(11) Uani d . 1 1 . .
N N1S 0.4395(2) 0.68666(11) 0.95127(10) 0.0399(3) Uani d . 1 1 . .
C C1S 0.2927(2) 0.73545(11) 0.96208(10) 0.0315(3) Uani d . 1 1 . .
O O1A 0.66272(14) 0.64980(8) 0.56439(7) 0.0319(2) Uani d . 1 1 . .
N N1A 0.58653(14) 0.61521(8) 0.73364(8) 0.0240(2) Uani d . 1 1 . .
H H1AA 0.5779 0.6394 0.7935 0.034(4) Uiso calc R 1 1 . .
N N2A 0.44101(14) 0.33301(8) 0.74169(8) 0.0245(2) Uani d . 1 1 . .
H H2AA 0.4093 0.2735 0.7445 0.029 Uiso calc PR 0.61(3) 1 A 1
C C1A 0.68983(17) 0.77349(10) 0.67251(10) 0.0245(3) Uani d . 1 1 . .
C C2A 0.66122(17) 0.81223(11) 0.76696(10) 0.0263(3) Uani d . 1 1 . .
H H2AB 0.6133 0.7745 0.8239 0.032 Uiso calc R 1 1 . .
C C3A 0.70214(18) 0.90814(11) 0.78109(11) 0.0276(3) Uani d . 1 1 . .
C C4A 0.6715(2) 0.94936(12) 0.87865(12) 0.0358(3) Uani d . 1 1 . .
H H4AA 0.6243 0.9120 0.9362 0.043 Uiso calc R 1 1 . .
C C5A 0.7098(2) 1.04289(13) 0.89019(14) 0.0412(4) Uani d . 1 1 . .
H H5AA 0.6893 1.0700 0.9557 0.049 Uiso calc R 1 1 . .
C C6A 0.7797(2) 1.09912(12) 0.80502(14) 0.0401(4) Uani d . 1 1 . .
H H6AA 0.8058 1.1638 0.8138 0.048 Uiso calc R 1 1 . .
C C7A 0.81019(19) 1.06170(12) 0.71064(13) 0.0356(3) Uani d . 1 1 . .
H H7AA 0.8561 1.1009 0.6541 0.043 Uiso calc R 1 1 . .
C C8A 0.77348(17) 0.96363(11) 0.69583(11) 0.0277(3) Uani d . 1 1 . .
C C9A 0.80472(18) 0.92153(11) 0.59920(11) 0.0295(3) Uani d . 1 1 . .
H H9AA 0.8545 0.9577 0.5416 0.035 Uiso calc R 1 1 . .
C C10A 0.76400(17) 0.82912(10) 0.58763(10) 0.0268(3) Uani d . 1 1 . .
H H10A 0.7856 0.8019 0.5221 0.032 Uiso calc R 1 1 . .
C C11A 0.64576(16) 0.67468(10) 0.65080(10) 0.0239(3) Uani d . 1 1 . .
C C12A 0.53898(16) 0.52088(10) 0.73240(10) 0.0218(2) Uani d . 1 1 . .
C C13A 0.53009(17) 0.47683(10) 0.64435(10) 0.0242(3) Uani d . 1 1 . .
H H13A 0.5583 0.5106 0.5800 0.029 Uiso calc R 1 1 . .
C C14A 0.47968(17) 0.38366(10) 0.65253(10) 0.0256(3) Uani d . 1 1 . .
H H14A 0.4721 0.3544 0.5928 0.031 Uiso calc R 1 1 . .
C C15A 0.45085(19) 0.37358(11) 0.82714(10) 0.0281(3) Uani d . 1 1 . .
H H15A 0.4240 0.3371 0.8902 0.034 Uiso calc R 1 1 . .
C C16A 0.49897(18) 0.46677(11) 0.82490(10) 0.0273(3) Uani d . 1 1 . .
H H16A 0.5050 0.4942 0.8859 0.033 Uiso calc R 1 1 . .
O O1B 0.27783(14) -0.15477(8) 0.54771(7) 0.0330(2) Uani d . 1 1 . .
N N1B 0.21021(14) -0.12707(8) 0.71690(8) 0.0225(2) Uani d . 1 1 . .
H H1BA 0.1676 -0.1533 0.7758 0.034(4) Uiso calc R 1 1 . .
N N2B 0.35165(14) 0.15425(8) 0.73472(8) 0.0242(2) Uani d . 1 1 . .
H H2BB 0.3810 0.2132 0.7397 0.029 Uiso calc PR 0.39(3) 1 A 2
C C1B 0.16169(16) -0.28346(10) 0.65252(10) 0.0221(2) Uani d . 1 1 . .
C C2B 0.10170(17) -0.32263(10) 0.74599(10) 0.0242(3) Uani d . 1 1 . .
H H2BA 0.0943 -0.2846 0.8040 0.029 Uiso calc R 1 1 . .
C C3B 0.05008(17) -0.41902(10) 0.75834(10) 0.0255(3) Uani d . 1 1 . .
C C4B -0.0151(2) -0.45925(13) 0.85460(12) 0.0357(3) Uani d . 1 1 . .
H H4BA -0.0282 -0.4202 0.9129 0.043 Uiso calc R 1 1 . .
C C5B -0.0597(2) -0.55389(13) 0.86471(13) 0.0401(4) Uani d . 1 1 . .
H H5BA -0.1037 -0.5800 0.9298 0.048 Uiso calc R 1 1 . .
C C6B -0.0404(2) -0.61291(12) 0.77879(14) 0.0376(4) Uani d . 1 1 . .
H H6BA -0.0690 -0.6795 0.7867 0.045 Uiso calc R 1 1 . .
C C7B 0.01863(19) -0.57544(11) 0.68477(12) 0.0322(3) Uani d . 1 1 . .
H H7BA 0.0299 -0.6157 0.6275 0.039 Uiso calc R 1 1 . .
C C8B 0.06374(16) -0.47632(10) 0.67138(11) 0.0257(3) Uani d . 1 1 . .
C C9B 0.12318(18) -0.43331(11) 0.57536(11) 0.0277(3) Uani d . 1 1 . .
H H9BA 0.1309 -0.4701 0.5166 0.033 Uiso calc R 1 1 . .
C C10B 0.16984(17) -0.33960(10) 0.56551(10) 0.0255(3) Uani d . 1 1 . .
H H10B 0.2081 -0.3116 0.5001 0.031 Uiso calc R 1 1 . .
C C11B 0.22166(16) -0.18353(10) 0.63304(9) 0.0221(2) Uani d . 1 1 . .
C C12B 0.25886(16) -0.03295(10) 0.71828(10) 0.0212(2) Uani d . 1 1 . .
C C13B 0.34762(17) 0.01249(10) 0.63456(10) 0.0239(3) Uani d . 1 1 . .
H H13B 0.3773 -0.0193 0.5705 0.029 Uiso calc R 1 1 . .
C C14B 0.39169(17) 0.10469(11) 0.64657(10) 0.0259(3) Uani d . 1 1 . .
H H14B 0.4536 0.1345 0.5894 0.031 Uiso calc R 1 1 . .
C C15B 0.26547(18) 0.11074(11) 0.81480(10) 0.0273(3) Uani d . 1 1 . .
H H15B 0.2363 0.1450 0.8777 0.033 Uiso calc R 1 1 . .
C C16B 0.21700(18) 0.01874(11) 0.81046(10) 0.0267(3) Uani d . 1 1 . .
H H16B 0.1560 -0.0094 0.8692 0.032 Uiso calc R 1 1 . .

loop_
_atom_site_aniso_label
_atom_site_aniso_U_11
_atom_site_aniso_U_22
_atom_site_aniso_U_33
_atom_site_aniso_U_12
_atom_site_aniso_U_13
_atom_site_aniso_U_23
S1S 0.0457(2) 0.03312(19) 0.02666(18) -0.02096(15) 0.00028(14) -0.00364(13)
N1S 0.0512(9) 0.0364(7) 0.0346(7) -0.0163(6) -0.0070(6) -0.0049(5)
C1S 0.0538(10) 0.0279(6) 0.0200(6) -0.0233(7) -0.0048(6) -0.0025(5)
O1A 0.0463(6) 0.0275(5) 0.0268(5) -0.0190(4) -0.0050(4) -0.0023(4)
N1A 0.0306(6) 0.0186(5) 0.0273(5) -0.0111(4) -0.0076(4) -0.0040(4)
N2A 0.0276(5) 0.0188(5) 0.0303(6) -0.0107(4) -0.0064(4) -0.0020(4)
C1A 0.0235(6) 0.0179(6) 0.0335(7) -0.0069(5) -0.0073(5) -0.0014(5)
C2A 0.0284(6) 0.0225(6) 0.0302(7) -0.0107(5) -0.0066(5) 0.0005(5)
C3A 0.0281(6) 0.0230(6) 0.0340(7) -0.0076(5) -0.0105(5) -0.0018(5)
C4A 0.0432(8) 0.0308(7) 0.0394(8) -0.0149(6) -0.0129(7) -0.0057(6)
C5A 0.0468(9) 0.0340(8) 0.0512(10) -0.0151(7) -0.0186(7) -0.0111(7)
C6A 0.0384(8) 0.0248(7) 0.0664(11) -0.0117(6) -0.0223(7) -0.0106(7)
C7A 0.0323(7) 0.0240(6) 0.0549(9) -0.0119(6) -0.0134(7) 0.0001(6)
C8A 0.0238(6) 0.0228(6) 0.0384(7) -0.0070(5) -0.0103(5) 0.0000(5)
C9A 0.0298(7) 0.0243(6) 0.0349(7) -0.0106(5) -0.0061(6) 0.0038(5)
C10A 0.0282(6) 0.0224(6) 0.0294(7) -0.0078(5) -0.0053(5) -0.0002(5)
C11A 0.0233(6) 0.0163(5) 0.0332(7) -0.0068(5) -0.0068(5) -0.0010(5)
C12A 0.0216(6) 0.0171(5) 0.0280(6) -0.0064(4) -0.0059(5) -0.0022(5)
C13A 0.0281(6) 0.0229(6) 0.0255(6) -0.0119(5) -0.0065(5) -0.0017(5)
C14A 0.0303(6) 0.0230(6) 0.0276(6) -0.0121(5) -0.0067(5) -0.0038(5)
C15A 0.0361(7) 0.0245(6) 0.0266(6) -0.0132(5) -0.0073(5) 0.0010(5)
C16A 0.0363(7) 0.0251(6) 0.0235(6) -0.0122(5) -0.0063(5) -0.0032(5)
O1B 0.0489(6) 0.0308(5) 0.0251(5) -0.0232(4) -0.0024(4) -0.0017(4)
N1B 0.0290(5) 0.0188(5) 0.0229(5) -0.0128(4) -0.0041(4) 0.0003(4)
N2B 0.0276(5) 0.0176(5) 0.0303(6) -0.0109(4) -0.0051(4) -0.0017(4)
C1B 0.0224(6) 0.0181(6) 0.0275(6) -0.0068(4) -0.0072(5) -0.0018(5)
C2B 0.0292(6) 0.0216(6) 0.0259(6) -0.0110(5) -0.0085(5) -0.0018(5)
C3B 0.0277(6) 0.0217(6) 0.0308(7) -0.0109(5) -0.0098(5) 0.0025(5)
C4B 0.0457(8) 0.0344(7) 0.0343(8) -0.0219(6) -0.0118(6) 0.0063(6)
C5B 0.0481(9) 0.0370(8) 0.0442(9) -0.0261(7) -0.0158(7) 0.0148(7)
C6B 0.0366(8) 0.0232(6) 0.0605(10) -0.0167(6) -0.0187(7) 0.0096(6)
C7B 0.0310(7) 0.0212(6) 0.0495(8) -0.0102(5) -0.0143(6) -0.0027(6)
C8B 0.0229(6) 0.0186(6) 0.0376(7) -0.0064(5) -0.0098(5) -0.0014(5)
C9B 0.0297(7) 0.0238(6) 0.0317(7) -0.0083(5) -0.0065(5) -0.0079(5)
C10B 0.0288(6) 0.0232(6) 0.0258(6) -0.0088(5) -0.0049(5) -0.0040(5)
C11B 0.0249(6) 0.0194(6) 0.0238(6) -0.0088(5) -0.0052(5) -0.0011(5)
C12B 0.0225(6) 0.0175(5) 0.0259(6) -0.0077(4) -0.0072(5) -0.0002(4)
C13B 0.0290(6) 0.0223(6) 0.0234(6) -0.0124(5) -0.0041(5) -0.0014(5)
C14B 0.0287(6) 0.0237(6) 0.0276(6) -0.0128(5) -0.0040(5) 0.0007(5)
C15B 0.0320(7) 0.0244(6) 0.0280(7) -0.0133(5) -0.0015(5) -0.0059(5)
C16B 0.0314(7) 0.0255(6) 0.0252(6) -0.0145(5) -0.0007(5) -0.0013(5)

loop_
_atom_type_symbol
_atom_type_description
_atom_type_scat_dispersion_real
_atom_type_scat_dispersion_imag
_atom_type_scat_source
C C 0.0181 0.0091 'International Tables Vol C Tables 4.2.6.8 and 6.1.1.4'
H H 0.0000 0.0000 'International Tables Vol C Tables 4.2.6.8 and 6.1.1.4'
N N 0.0311 0.0180 'International Tables Vol C Tables 4.2.6.8 and 6.1.1.4'
O O 0.0492 0.0322 'International Tables Vol C Tables 4.2.6.8 and 6.1.1.4'
S S 0.3331 0.5567 'International Tables Vol C Tables 4.2.6.8 and 6.1.1.4'

loop_
_geom_angle_atom_site_label_1
_geom_angle_atom_site_label_2
_geom_angle_atom_site_label_3
_geom_angle
N1S C1S S1S 178.91(14)
C11A N1A C12A 126.84(11)
C11A N1A H1AA 116.6
C12A N1A H1AA 116.6
C14A N2A C15A 119.63(11)
C14A N2A H2AA 120.2
C15A N2A H2AA 120.2
C2A C1A C10A 119.38(12)
C2A C1A C11A 124.32(12)
C10A C1A C11A 116.29(12)
C1A C2A C3A 121.01(12)
C1A C2A H2AB 119.5
C3A C2A H2AB 119.5
C8A C3A C4A 119.61(13)
C8A C3A C2A 119.03(12)
C4A C3A C2A 121.36(13)
C5A C4A C3A 120.27(15)
C5A C4A H4AA 119.9
C3A C4A H4AA 119.9
C4A C5A C6A 120.28(15)
C4A C5A H5AA 119.9
C6A C5A H5AA 119.9
C7A C6A C5A 120.78(13)
C7A C6A H6AA 119.6
C5A C6A H6AA 119.6
C6A C7A C8A 120.49(15)
C6A C7A H7AA 119.8
C8A C7A H7AA 119.8
C9A C8A C3A 119.19(12)
C9A C8A C7A 122.24(14)
C3A C8A C7A 118.57(13)
C10A C9A C8A 120.63(13)
C10A C9A H9AA 119.7
C8A C9A H9AA 119.7
C9A C10A C1A 120.75(13)
C9A C10A H10A 119.6
C1A C10A H10A 119.6
O1A C11A N1A 122.82(11)
O1A C11A C1A 120.67(12)
N1A C11A C1A 116.51(11)
N1A C12A C16A 117.80(11)
N1A C12A C13A 124.03(12)
C16A C12A C13A 118.16(11)
C14A C13A C12A 118.88(12)
C14A C13A H13A 120.6
C12A C13A H13A 120.6
N2A C14A C13A 122.28(12)
N2A C14A H14A 118.9
C13A C14A H14A 118.9
N2A C15A C16A 121.34(12)
N2A C15A H15A 119.3
C16A C15A H15A 119.3
C15A C16A C12A 119.70(12)
C15A C16A H16A 120.1
C12A C16A H16A 120.1
C11B N1B C12B 127.11(11)
C11B N1B H1BA 116.4
C12B N1B H1BA 116.4
C15B N2B C14B 117.55(11)
C15B N2B H2BB 121.2
C14B N2B H2BB 121.2
C2B C1B C10B 119.21(11)
C2B C1B C11B 124.68(11)
C10B C1B C11B 116.11(11)
C1B C2B C3B 121.33(12)
C1B C2B H2BA 119.3
C3B C2B H2BA 119.3
C4B C3B C2B 121.82(12)
C4B C3B C8B 119.12(12)
C2B C3B C8B 119.06(12)
C5B C4B C3B 120.68(15)
C5B C4B H4BA 119.7
C3B C4B H4BA 119.7
C4B C5B C6B 120.25(15)
C4B C5B H5BA 119.9
C6B C5B H5BA 119.9
C7B C6B C5B 120.65(13)
C7B C6B H6BA 119.7
C5B C6B H6BA 119.7
C6B C7B C8B 120.55(14)
C6B C7B H7BA 119.7
C8B C7B H7BA 119.7
C9B C8B C3B 118.65(12)
C9B C8B C7B 122.67(13)
C3B C8B C7B 118.68(13)
C10B C9B C8B 121.09(12)
C10B C9B H9BA 119.5
C8B C9B H9BA 119.5
C9B C10B C1B 120.62(12)
C9B C10B H10B 119.7
C1B C10B H10B 119.7
O1B C11B N1B 122.34(11)
O1B C11B C1B 121.19(11)
N1B C11B C1B 116.47(11)
C13B C12B N1B 124.48(11)
C13B C12B C16B 117.79(11)
N1B C12B C16B 117.72(11)
C14B C13B C12B 118.76(12)
C14B C13B H13B 120.6
C12B C13B H13B 120.6
N2B C14B C13B 123.50(12)
N2B C14B H14B 118.3
C13B C14B H14B 118.3
N2B C15B C16B 123.19(12)
N2B C15B H15B 118.4
C16B C15B H15B 118.4
C15B C16B C12B 119.21(12)
C15B C16B H16B 120.4
C12B C16B H16B 120.4

loop_
_geom_bond_atom_site_label_1
_geom_bond_atom_site_label_2
_geom_bond_distance
S1S C1S 1.6530(17)
N1S C1S 1.163(2)
O1A C11A 1.2141(17)
N1A C11A 1.3822(17)
N1A C12A 1.3941(15)
N1A H1AA 0.8800
N2A C14A 1.3384(17)
N2A C15A 1.3476(17)
N2A H2AA 0.8800
C1A C2A 1.3688(19)
C1A C10A 1.4201(19)
C1A C11A 1.5035(17)
C2A C3A 1.4220(18)
C2A H2AB 0.9500
C3A C8A 1.413(2)
C3A C4A 1.419(2)
C4A C5A 1.372(2)
C4A H4AA 0.9500
C5A C6A 1.413(3)
C5A H5AA 0.9500
C6A C7A 1.359(2)
C6A H6AA 0.9500
C7A C8A 1.4330(19)
C7A H7AA 0.9500
C8A C9A 1.411(2)
C9A C10A 1.3685(19)
C9A H9AA 0.9500
C10A H10A 0.9500
C12A C16A 1.3981(18)
C12A C13A 1.3993(17)
C13A C14A 1.3777(17)
C13A H13A 0.9500
C14A H14A 0.9500
C15A C16A 1.3757(18)
C15A H15A 0.9500
C16A H16A 0.9500
O1B C11B 1.2163(16)
N1B C11B 1.3836(16)
N1B C12B 1.3969(15)
N1B H1BA 0.8800
N2B C15B 1.3392(17)
N2B C14B 1.3424(17)
N2B H2BB 0.8800
C1B C2B 1.3642(18)
C1B C10B 1.4258(17)
C1B C11B 1.5007(17)
C2B C3B 1.4199(17)
C2B H2BA 0.9500
C3B C4B 1.413(2)
C3B C8B 1.4213(19)
C4B C5B 1.368(2)
C4B H4BA 0.9500
C5B C6B 1.411(2)
C5B H5BA 0.9500
C6B C7B 1.360(2)
C6B H6BA 0.9500
C7B C8B 1.4247(18)
C7B H7BA 0.9500
C8B C9B 1.411(2)
C9B C10B 1.3659(18)
C9B H9BA 0.9500
C10B H10B 0.9500
C12B C13B 1.3943(17)
C12B C16B 1.4029(18)
C13B C14B 1.3828(17)
C13B H13B 0.9500
C14B H14B 0.9500
C15B C16B 1.3770(18)
C15B H15B 0.9500
C16B H16B 0.9500

loop_
_geom_hbond_atom_site_label_D
_geom_hbond_atom_site_label_H
_geom_hbond_atom_site_label_A
_geom_hbond_site_symmetry_A
_geom_hbond_distance_DH
_geom_hbond_distance_HA
_geom_hbond_distance_DA
_geom_hbond_angle_DHA
N1A H1AA N1S . 0.88 2.24 3.0576(17) 153.6
N1B H1BA S1S 1_545 0.88 2.69 3.5345(11) 162.1
N2A H2AA N2B . 0.88 1.77 2.6492(15) 173.4
N2B H2BB N2A . 0.88 1.77 2.6492(15) 176.5

loop_
_geom_torsion_atom_site_label_1
_geom_torsion_atom_site_label_2
_geom_torsion_atom_site_label_3
_geom_torsion_atom_site_label_4
_geom_torsion
C10A C1A C2A C3A 1.0(2)
C11A C1A C2A C3A -178.25(12)
C1A C2A C3A C8A 0.0(2)
C1A C2A C3A C4A 179.46(13)
C8A C3A C4A C5A 0.4(2)
C2A C3A C4A C5A -179.09(14)
C3A C4A C5A C6A 0.1(2)
C4A C5A C6A C7A 0.0(2)
C5A C6A C7A C8A -0.6(2)
C4A C3A C8A C9A 179.51(13)
C2A C3A C8A C9A -0.98(19)
C4A C3A C8A C7A -1.1(2)
C2A C3A C8A C7A 178.46(12)
C6A C7A C8A C9A -179.41(13)
C6A C7A C8A C3A 1.2(2)
C3A C8A C9A C10A 1.1(2)
C7A C8A C9A C10A -178.35(13)
C8A C9A C10A C1A -0.1(2)
C2A C1A C10A C9A -0.9(2)
C11A C1A C10A C9A 178.39(12)
C12A N1A C11A O1A 0.2(2)
C12A N1A C11A C1A -179.59(11)
C2A C1A C11A O1A 174.42(13)
C10A C1A C11A O1A -4.83(18)
C2A C1A C11A N1A -5.75(19)
C10A C1A C11A N1A 175.00(11)
C11A N1A C12A C16A 173.68(12)
C11A N1A C12A C13A -5.9(2)
N1A C12A C13A C14A -179.35(12)
C16A C12A C13A C14A 1.12(18)
C15A N2A C14A C13A 0.1(2)
C12A C13A C14A N2A -0.9(2)
C14A N2A C15A C16A 0.4(2)
N2A C15A C16A C12A -0.1(2)
N1A C12A C16A C15A 179.78(12)
C13A C12A C16A C15A -0.65(19)
C10B C1B C2B C3B 1.06(19)
C11B C1B C2B C3B -178.88(11)
C1B C2B C3B C4B -178.85(13)
C1B C2B C3B C8B 0.88(19)
C2B C3B C4B C5B -178.25(14)
C8B C3B C4B C5B 2.0(2)
C3B C4B C5B C6B 0.2(2)
C4B C5B C6B C7B -1.5(2)
C5B C6B C7B C8B 0.6(2)
C4B C3B C8B C9B 177.77(13)
C2B C3B C8B C9B -1.97(18)
C4B C3B C8B C7B -2.89(19)
C2B C3B C8B C7B 177.37(12)
C6B C7B C8B C9B -179.07(13)
C6B C7B C8B C3B 1.6(2)
C3B C8B C9B C10B 1.13(19)
C7B C8B C9B C10B -178.18(13)
C8B C9B C10B C1B 0.8(2)
C2B C1B C10B C9B -1.93(19)
C11B C1B C10B C9B 178.01(12)
C12B N1B C11B O1B -0.2(2)
C12B N1B C11B C1B 179.44(11)
C2B C1B C11B O1B 178.11(13)
C10B C1B C11B O1B -1.83(18)
C2B C1B C11B N1B -1.58(18)
C10B C1B C11B N1B 178.48(11)
C11B N1B C12B C13B -8.2(2)
C11B N1B C12B C16B 172.51(12)
N1B C12B C13B C14B -178.54(12)
C16B C12B C13B C14B 0.80(18)
C15B N2B C14B C13B 0.5(2)
C12B C13B C14B N2B -0.9(2)
C14B N2B C15B C16B 0.0(2)
N2B C15B C16B C12B 0.0(2)
C13B C12B C16B C15B -0.39(19)
N1B C12B C16B C15B 179.00(12)
